data_2242619
loop_
_publ_author_name
'Zagidullin, Almaz'
'Islamov, Daut'
'Oshchepkova, Elena'
'Lonnecke, Peter'
'Miluykov, Vasili'

_publ_section_title
;
 Crystal structure of
 3-(triphenylphosphoranylidene)-2,5-dihydrofuran-2,5-dione tetrahydrofuran
 monosolvate
;
_journal_coeditor_code RZ5234
_journal_issue 9
_journal_name_full 'Acta Crystallographica Section E'
_journal_page_first 1336
_journal_page_last 1338
_journal_paper_doi 10.1107/S2056989018011775
_journal_volume 74
_journal_year 2018
_chemical_formula_iupac 'C22 H17 O3 P, C4 H8 O'
_chemical_formula_moiety 'C22 H17 O3 P, C4 H8 O'
_chemical_formula_sum 'C26 H25 O4 P'
_chemical_formula_weight 432.43
_chemical_name_systematic
;
3-(Triphenylphosphoranylidene)-2,5-dihydrofuran-2,5-dione
tetrahydrofuran monosolvate
;
_space_group_crystal_system monoclinic
_space_group_IT_number 14
_space_group_name_Hall '-P 2ybc'
_space_group_name_H-M_alt 'P 1 21/c 1'
_symmetry_space_group_name_Hall '-P 2ybc'
_symmetry_space_group_name_H-M 'P 1 21/c 1'
_atom_sites_solution_hydrogens mixed
_audit_creation_method SHELXL-2014/7
_cell_angle_alpha 90
_cell_angle_beta 104.435(4)
_cell_angle_gamma 90
_cell_formula_units_Z 4
_cell_length_a 12.1287(5)
_cell_length_b 10.5530(4)
_cell_length_c 17.5838(8)
_cell_measurement_reflns_used 5863
_cell_measurement_temperature 130(2)
_cell_measurement_theta_max 32.5463
_cell_measurement_theta_min 3.0269
_cell_volume 2179.57(16)
_computing_cell_refinement
;
CrysAlis PRO (Agilent, 2014)
;
_computing_data_collection
;
CrysAlis PRO (Agilent, 2014)
;
_computing_data_reduction
;
CrysAlis PRO (Agilent, 2014)
;
_computing_molecular_graphics
;
Mercury (Macrae <i>et al.</i>, 2008)
;
_computing_publication_material
;
publCIF (Westrip, 2010)
;
_computing_structure_refinement
;
SHELXL2014 (Sheldrick, 2015b)
;
_computing_structure_solution
;
SHELXS97 (Sheldrick, 2015a)
;
_diffrn_ambient_temperature 130(2)
_diffrn_measured_fraction_theta_full 0.998
_diffrn_measured_fraction_theta_max 0.926
_diffrn_measurement_device_type 'Agilent Xcalibur Sapphire3 CCD'
_diffrn_measurement_method '\w scans'
_diffrn_radiation_type MoK\a
_diffrn_radiation_wavelength 0.71073
_diffrn_reflns_av_R_equivalents 0.0611
_diffrn_reflns_limit_h_max 17
_diffrn_reflns_limit_h_min -18
_diffrn_reflns_limit_k_max 15
_diffrn_reflns_limit_k_min -15
_diffrn_reflns_limit_l_max 26
_diffrn_reflns_limit_l_min -26
_diffrn_reflns_number 30663
_diffrn_reflns_theta_full 25.242
_diffrn_reflns_theta_max 32.620
_diffrn_reflns_theta_min 3.033
_diffrn_standards_number 0
_exptl_absorpt_coefficient_mu 0.157
_exptl_absorpt_correction_T_max 1
_exptl_absorpt_correction_T_min 0.99476
_exptl_absorpt_correction_type multi-scan
_exptl_absorpt_process_details
;
(CrysAlis PRO; Agilent, 2014)
;
_exptl_crystal_colour 'pale yellow'
_exptl_crystal_density_diffrn 1.318
_exptl_crystal_density_method 'not measured'
_exptl_crystal_description needles
_exptl_crystal_F_000 912
_exptl_crystal_size_max 0.200
_exptl_crystal_size_mid 0.150
_exptl_crystal_size_min 0.050
_refine_diff_density_max 0.548
_refine_diff_density_min -0.390
_refine_ls_extinction_method none
_refine_ls_goodness_of_fit_ref 1.025
_refine_ls_hydrogen_treatment mixed
_refine_ls_matrix_type full
_refine_ls_number_parameters 370
_refine_ls_number_reflns 7381
_refine_ls_number_restraints 10
_refine_ls_restrained_S_all 1.025
_refine_ls_R_factor_all 0.0995
_refine_ls_R_factor_gt 0.0618
_refine_ls_shift/su_max 0.000
_refine_ls_shift/su_mean 0.000
_refine_ls_structure_factor_coef Fsqd
_refine_ls_weighting_details 'w=1/[\s^2^(Fo^2^)+(0.0367P)^2^+1.6405P] where P=(Fo^2^+2Fc^2^)/3'
_refine_ls_weighting_scheme calc
_refine_ls_wR_factor_gt 0.1145
_refine_ls_wR_factor_ref 0.1301
_reflns_number_gt 5123
_reflns_number_total 7381
_reflns_threshold_expression 'I > 2\s(I)'
_cod_data_source_file rz5234sup1.cif
_cod_data_source_block I
_cod_database_code 2242619
_shelx_space_group_comment
;
The symmetry employed for this shelxl refinement is uniquely defined
by the following loop, which should always be used as a source of
symmetry information in preference to the above space-group names.
They are only intended as comments.
;
_shelx_estimated_absorpt_t_min 0.969
_shelx_estimated_absorpt_t_max 0.992

loop_
_space_group_symop_operation_xyz
'x, y, z'
'-x, y+1/2, -z+1/2'
'-x, -y, -z'
'x, -y-1/2, z-1/2'

loop_
_atom_site_type_symbol
_atom_site_label
_atom_site_fract_x
_atom_site_fract_y
_atom_site_fract_z
_atom_site_U_iso_or_equiv
_atom_site_adp_type
_atom_site_calc_flag
_atom_site_occupancy
_atom_site_disorder_assembly
_atom_site_disorder_group
P P1 0.35862(4) 0.49261(4) 0.15957(2) 0.01719(10) Uani d 1 . .
O O1 0.20198(11) 0.76108(12) 0.01566(8) 0.0267(3) Uani d 1 . .
O O2 0.35896(12) 0.79120(13) 0.11583(8) 0.0325(3) Uani d 1 . .
O O3 0.05937(12) 0.67737(15) -0.07627(8) 0.0365(4) Uani d 1 . .
C C1 0.26851(14) 0.58651(16) 0.09179(10) 0.0196(3) Uani d 1 . .
C C2 0.28856(15) 0.71485(17) 0.08280(10) 0.0228(4) Uani d 1 . .
C C3 0.13225(15) 0.66384(19) -0.01654(11) 0.0252(4) Uani d 1 . .
C C4 0.16138(15) 0.54664(18) 0.03290(11) 0.0223(3) Uani d 1 . .
C C5 0.32090(14) 0.33056(16) 0.13491(9) 0.0184(3) Uani d 1 . .
C C6 0.39680(15) 0.24576(18) 0.11459(10) 0.0223(4) Uani d 1 . .
C C7 0.36203(17) 0.12181(18) 0.09439(11) 0.0263(4) Uani d 1 . .
C C8 0.25270(17) 0.08421(18) 0.09336(11) 0.0272(4) Uani d 1 . .
C C9 0.17691(17) 0.16811(18) 0.11337(11) 0.0259(4) Uani d 1 . .
C C10 0.21095(15) 0.29100(17) 0.13488(11) 0.0224(3) Uani d 1 . .
C C11 0.34766(14) 0.51365(17) 0.25923(9) 0.0191(3) Uani d 1 . .
C C12 0.30953(17) 0.62921(19) 0.28046(11) 0.0259(4) Uani d 1 . .
C C13 0.30127(18) 0.6482(2) 0.35722(12) 0.0302(4) Uani d 1 . .
C C14 0.33144(17) 0.5526(2) 0.41208(11) 0.0293(4) Uani d 1 . .
C C15 0.36981(17) 0.4372(2) 0.39104(11) 0.0278(4) Uani d 1 . .
C C16 0.37760(15) 0.41676(18) 0.31450(11) 0.0237(4) Uani d 1 . .
C C17 0.50533(14) 0.51511(16) 0.15815(10) 0.0194(3) Uani d 1 . .
C C18 0.53141(16) 0.56868(18) 0.09223(11) 0.0241(4) Uani d 1 . .
C C19 0.64382(17) 0.5776(2) 0.08833(12) 0.0304(4) Uani d 1 . .
C C20 0.73049(16) 0.5328(2) 0.14956(12) 0.0303(4) Uani d 1 . .
C C21 0.70505(16) 0.4806(2) 0.21537(11) 0.0283(4) Uani d 1 . .
C C22 0.59299(15) 0.47212(19) 0.22015(11) 0.0247(4) Uani d 1 . .
H H4A 0.1714(16) 0.476(2) 0.0002(12) 0.023(5) Uiso d 1 . .
H H4B 0.0986(18) 0.530(2) 0.0566(12) 0.028(6) Uiso d 1 . .
H H6 0.4736(18) 0.273(2) 0.1138(12) 0.027(5) Uiso d 1 . .
H H7 0.4134(16) 0.064(2) 0.0801(12) 0.021(5) Uiso d 1 . .
H H8 0.2294(18) 0.001(2) 0.0810(12) 0.028(6) Uiso d 1 . .
H H9 0.1041(19) 0.142(2) 0.1131(13) 0.033(6) Uiso d 1 . .
H H10 0.1598(18) 0.349(2) 0.1476(13) 0.031(6) Uiso d 1 . .
H H12 0.2872(18) 0.696(2) 0.2434(13) 0.033(6) Uiso d 1 . .
H H13 0.273(2) 0.728(2) 0.3708(14) 0.044(7) Uiso d 1 . .
H H14 0.3238(19) 0.566(2) 0.4650(14) 0.036(6) Uiso d 1 . .
H H15 0.3900(19) 0.370(2) 0.4293(14) 0.035(6) Uiso d 1 . .
H H16 0.4058(18) 0.332(2) 0.2995(13) 0.033(6) Uiso d 1 . .
H H18 0.4709(18) 0.601(2) 0.0507(13) 0.032(6) Uiso d 1 . .
H H19 0.6601(19) 0.614(2) 0.0407(14) 0.039(6) Uiso d 1 . .
H H20 0.811(2) 0.539(2) 0.1460(14) 0.039(6) Uiso d 1 . .
H H21 0.7635(19) 0.451(2) 0.2572(14) 0.037(6) Uiso d 1 . .
O O4 0.9797(3) 0.6888(3) 0.1470(2) 0.0667(10) Uani d 0.718(4) A 1
C C23 0.9886(4) 0.7506(4) 0.2223(2) 0.0567(10) Uani d 0.718(4) A 1
H H23A 0.9324 0.7145 0.2485 0.068 Uiso calc 0.718(4) A 1
H H23B 1.0658 0.7385 0.2570 0.068 Uiso calc 0.718(4) A 1
C C24 0.9665(11) 0.8833(6) 0.2065(6) 0.0645(14) Uani d 0.718(4) A 1
H H24A 1.0263 0.9358 0.2408 0.077 Uiso calc 0.718(4) A 1
H H24B 0.8917 0.9074 0.2153 0.077 Uiso calc 0.718(4) A 1
C C25 0.9668(12) 0.9006(11) 0.1196(4) 0.076(2) Uani d 0.718(4) A 1
H H25A 0.9144 0.9690 0.0946 0.092 Uiso calc 0.718(4) A 1
H H25B 1.0442 0.9189 0.1136 0.092 Uiso calc 0.718(4) A 1
C C26 0.9267(7) 0.7765(9) 0.0877(3) 0.0600(12) Uani d 0.718(4) A 1
H H26A 0.8428 0.7709 0.0770 0.072 Uiso calc 0.718(4) A 1
H H26B 0.9496 0.7601 0.0383 0.072 Uiso calc 0.718(4) A 1
O O4F 1.0380(5) 0.9389(7) 0.1713(4) 0.057(2) Uani d 0.282(4) A 2
C C23F 0.965(3) 0.9030(19) 0.2222(17) 0.0645(14) Uani d 0.282(4) A 2
H H23C 0.8965 0.9582 0.2132 0.077 Uiso calc 0.282(4) A 2
H H23D 1.0061 0.9077 0.2782 0.077 Uiso calc 0.282(4) A 2
C C24F 0.9329(11) 0.7719(12) 0.1986(6) 0.0567(10) Uani d 0.282(4) A 2
H H24C 0.8575 0.7504 0.2072 0.068 Uiso calc 0.282(4) A 2
H H24D 0.9902 0.7114 0.2281 0.068 Uiso calc 0.282(4) A 2
C C25F 0.930(2) 0.771(3) 0.1100(8) 0.0600(12) Uani d 0.282(4) A 2
H H25C 0.9780 0.7024 0.0974 0.072 Uiso calc 0.282(4) A 2
H H25D 0.8510 0.7605 0.0774 0.072 Uiso calc 0.282(4) A 2
C C26F 0.975(3) 0.894(3) 0.0982(12) 0.076(2) Uani d 0.282(4) A 2
H H26C 1.0239 0.8877 0.0612 0.092 Uiso calc 0.282(4) A 2
H H26D 0.9116 0.9534 0.0759 0.092 Uiso calc 0.282(4) A 2
H H22 0.5776(17) 0.437(2) 0.2658(12) 0.026(5) Uiso d 1 . .

loop_
_atom_site_aniso_label
_atom_site_aniso_U_11
_atom_site_aniso_U_22
_atom_site_aniso_U_33
_atom_site_aniso_U_12
_atom_site_aniso_U_13
_atom_site_aniso_U_23
P1 0.01787(19) 0.0168(2) 0.01680(18) 0.00042(16) 0.00412(14) -0.00023(17)
O1 0.0279(7) 0.0222(7) 0.0280(7) 0.0025(5) 0.0034(5) 0.0065(5)
O2 0.0379(8) 0.0195(7) 0.0358(8) -0.0044(6) 0.0013(6) -0.0017(6)
O3 0.0282(7) 0.0449(9) 0.0310(7) 0.0028(6) -0.0029(6) 0.0112(7)
C1 0.0203(8) 0.0182(8) 0.0191(8) 0.0000(6) 0.0027(6) 0.0005(6)
C2 0.0236(8) 0.0212(9) 0.0231(8) 0.0020(7) 0.0048(7) 0.0006(7)
C3 0.0203(8) 0.0301(10) 0.0254(9) 0.0035(7) 0.0061(7) 0.0043(8)
C4 0.0182(8) 0.0238(9) 0.0236(8) -0.0002(7) 0.0024(6) 0.0026(7)
C5 0.0208(8) 0.0170(8) 0.0165(7) 0.0008(6) 0.0032(6) 0.0013(6)
C6 0.0224(8) 0.0235(9) 0.0204(8) 0.0040(7) 0.0041(7) 0.0007(7)
C7 0.0340(10) 0.0213(9) 0.0228(9) 0.0082(8) 0.0056(7) -0.0008(7)
C8 0.0369(10) 0.0159(8) 0.0269(9) -0.0010(8) 0.0043(8) 0.0005(7)
C9 0.0270(9) 0.0205(9) 0.0300(9) -0.0020(7) 0.0066(7) 0.0012(7)
C10 0.0237(8) 0.0183(8) 0.0257(9) 0.0017(7) 0.0069(7) 0.0010(7)
C11 0.0190(7) 0.0204(8) 0.0186(7) -0.0006(6) 0.0060(6) -0.0012(6)
C12 0.0340(10) 0.0216(9) 0.0236(9) 0.0040(8) 0.0097(7) 0.0020(7)
C13 0.0427(11) 0.0242(10) 0.0281(9) 0.0053(8) 0.0170(8) -0.0012(8)
C14 0.0375(11) 0.0318(10) 0.0218(9) 0.0002(8) 0.0135(8) 0.0002(8)
C15 0.0346(10) 0.0272(10) 0.0228(9) 0.0023(8) 0.0095(8) 0.0037(8)
C16 0.0269(9) 0.0234(9) 0.0221(8) 0.0013(7) 0.0082(7) 0.0012(7)
C17 0.0195(7) 0.0201(8) 0.0185(7) -0.0013(6) 0.0047(6) -0.0016(6)
C18 0.0237(8) 0.0275(9) 0.0217(8) 0.0009(7) 0.0069(7) 0.0009(7)
C19 0.0286(10) 0.0383(12) 0.0273(10) -0.0018(8) 0.0125(8) 0.0016(9)
C20 0.0208(9) 0.0387(12) 0.0322(10) -0.0040(8) 0.0084(7) -0.0051(9)
C21 0.0208(8) 0.0373(11) 0.0246(9) 0.0006(8) 0.0014(7) -0.0034(8)
C22 0.0238(8) 0.0293(10) 0.0206(8) -0.0004(7) 0.0048(7) -0.0001(7)
O4 0.079(2) 0.0495(17) 0.083(2) 0.0060(15) 0.0406(17) -0.0007(16)
C23 0.059(3) 0.069(3) 0.039(2) 0.002(2) 0.0074(19) 0.0047(19)
C24 0.061(2) 0.058(3) 0.079(5) -0.004(3) 0.027(3) -0.022(3)
C25 0.050(3) 0.061(3) 0.113(6) -0.007(2) 0.012(5) 0.018(4)
C26 0.0586(19) 0.092(3) 0.029(3) -0.0256(19) 0.011(3) -0.001(3)
O4F 0.051(4) 0.076(5) 0.037(3) -0.041(3) -0.004(3) 0.012(3)
C23F 0.061(2) 0.058(3) 0.079(5) -0.004(3) 0.027(3) -0.022(3)
C24F 0.059(3) 0.069(3) 0.039(2) 0.002(2) 0.0074(19) 0.0047(19)
C25F 0.0586(19) 0.092(3) 0.029(3) -0.0256(19) 0.011(3) -0.001(3)
C26F 0.050(3) 0.061(3) 0.113(6) -0.007(2) 0.012(5) 0.018(4)

loop_
_atom_type_symbol
_atom_type_description
_atom_type_scat_dispersion_real
_atom_type_scat_dispersion_imag
_atom_type_scat_source
P P 0.1023 0.0942 'International Tables Vol C Tables 4.2.6.8 and 6.1.1.4'
O O 0.0106 0.0060 'International Tables Vol C Tables 4.2.6.8 and 6.1.1.4'
C C 0.0033 0.0016 'International Tables Vol C Tables 4.2.6.8 and 6.1.1.4'
H H 0.0000 0.0000 'International Tables Vol C Tables 4.2.6.8 and 6.1.1.4'

loop_
_geom_angle_atom_site_label_1
_geom_angle_atom_site_label_2
_geom_angle_atom_site_label_3
_geom_angle
C1 P1 C5 107.60(8)
C1 P1 C17 111.98(8)
C5 P1 C17 108.38(8)
C1 P1 C11 114.52(8)
C5 P1 C11 106.01(8)
C17 P1 C11 108.03(8)
C3 O1 C2 109.44(14)
C2 C1 C4 109.82(15)
C2 C1 P1 122.78(13)
C4 C1 P1 127.38(13)
O2 C2 C1 135.62(17)
O2 C2 O1 116.47(16)
C1 C2 O1 107.90(15)
O3 C3 O1 121.34(18)
O3 C3 C4 128.29(19)
O1 C3 C4 110.37(15)
C3 C4 C1 101.89(15)
C3 C4 H4A 109.7(12)
C1 C4 H4A 114.2(12)
C3 C4 H4B 107.5(13)
C1 C4 H4B 113.0(12)
H4A C4 H4B 110.0(17)
C6 C5 C10 119.98(16)
C6 C5 P1 121.94(13)
C10 C5 P1 118.06(13)
C5 C6 C7 119.43(17)
C5 C6 H6 120.6(13)
C7 C6 H6 120.0(13)
C8 C7 C6 120.15(18)
C8 C7 H7 120.1(12)
C6 C7 H7 119.7(12)
C7 C8 C9 120.65(18)
C7 C8 H8 120.5(13)
C9 C8 H8 118.8(13)
C8 C9 C10 119.81(18)
C8 C9 H9 120.0(14)
C10 C9 H9 120.2(14)
C9 C10 C5 119.96(17)
C9 C10 H10 120.4(13)
C5 C10 H10 119.6(13)
C12 C11 C16 120.19(16)
C12 C11 P1 118.66(14)
C16 C11 P1 121.14(13)
C11 C12 C13 119.78(18)
C11 C12 H12 121.6(14)
C13 C12 H12 118.6(14)
C14 C13 C12 120.07(18)
C14 C13 H13 121.2(15)
C12 C13 H13 118.7(15)
C13 C14 C15 120.23(18)
C13 C14 H14 119.8(14)
C15 C14 H14 120.0(14)
C14 C15 C16 120.24(18)
C14 C15 H15 120.3(14)
C16 C15 H15 119.5(14)
C15 C16 C11 119.48(17)
C15 C16 H16 119.8(13)
C11 C16 H16 120.7(13)
C18 C17 C22 119.64(16)
C18 C17 P1 119.62(13)
C22 C17 P1 120.61(13)
C19 C18 C17 119.90(17)
C19 C18 H18 121.0(13)
C17 C18 H18 119.1(13)
C18 C19 C20 120.22(18)
C18 C19 H19 118.5(13)
C20 C19 H19 121.3(13)
C21 C20 C19 120.07(18)
C21 C20 H20 120.2(14)
C19 C20 H20 119.7(14)
C20 C21 C22 120.18(18)
C20 C21 H21 120.4(14)
C22 C21 H21 119.4(14)
C21 C22 C17 119.98(17)
C21 C22 H22 118.8(12)
C17 C22 H22 121.3(12)
C26 O4 C23 107.1(4)
C24 C23 O4 107.0(5)
C24 C23 H23A 110.3
O4 C23 H23A 110.3
C24 C23 H23B 110.3
O4 C23 H23B 110.3
H23A C23 H23B 108.6
C23 C24 C25 105.1(6)
C23 C24 H24A 110.7
C25 C24 H24A 110.7
C23 C24 H24B 110.7
C25 C24 H24B 110.7
H24A C24 H24B 108.8
C26 C25 C24 101.1(6)
C26 C25 H25A 111.6
C24 C25 H25A 111.6
C26 C25 H25B 111.6
C24 C25 H25B 111.6
H25A C25 H25B 109.4
O4 C26 C25 104.8(7)
O4 C26 H26A 110.8
C25 C26 H26A 110.8
O4 C26 H26B 110.8
C25 C26 H26B 110.8
H26A C26 H26B 108.9
C26F O4F C23F 101.3(16)
O4F C23F C24F 103.2(12)
O4F C23F H23C 111.1
C24F C23F H23C 111.1
O4F C23F H23D 111.1
C24F C23F H23D 111.1
H23C C23F H23D 109.1
C23F C24F C25F 103.2(14)
C23F C24F H24C 111.1
C25F C24F H24C 111.1
C23F C24F H24D 111.1
C25F C24F H24D 111.1
H24C C24F H24D 109.1
C26F C25F C24F 102.9(14)
C26F C25F H25C 111.2
C24F C25F H25C 111.2
C26F C25F H25D 111.2
C24F C25F H25D 111.2
H25C C25F H25D 109.1
O4F C26F C25F 108.1(17)
O4F C26F H26C 110.1
C25F C26F H26C 110.1
O4F C26F H26D 110.1
C25F C26F H26D 110.1
H26C C26F H26D 108.4

loop_
_geom_bond_atom_site_label_1
_geom_bond_atom_site_label_2
_geom_bond_distance
P1 C1 1.7168(17)
P1 C5 1.7952(18)
P1 C17 1.8016(17)
P1 C11 1.8039(17)
O1 C3 1.360(2)
O1 C2 1.455(2)
O2 C2 1.212(2)
O3 C3 1.201(2)
C1 C2 1.392(2)
C1 C4 1.506(2)
C3 C4 1.502(3)
C4 H4A 0.97(2)
C4 H4B 0.97(2)
C5 C6 1.393(2)
C5 C10 1.397(2)
C6 C7 1.393(3)
C6 H6 0.98(2)
C7 C8 1.380(3)
C7 H7 0.95(2)
C8 C9 1.383(3)
C8 H8 0.94(2)
C9 C10 1.385(3)
C9 H9 0.93(2)
C10 H10 0.94(2)
C11 C12 1.388(3)
C11 C16 1.395(2)
C12 C13 1.393(3)
C12 H12 0.95(2)
C13 C14 1.381(3)
C13 H13 0.96(3)
C14 C15 1.386(3)
C14 H14 0.97(2)
C15 C16 1.389(3)
C15 H15 0.97(2)
C16 H16 1.02(2)
C17 C18 1.395(2)
C17 C22 1.395(2)
C18 C19 1.385(3)
C18 H18 0.96(2)
C19 C20 1.387(3)
C19 H19 0.98(2)
C20 C21 1.384(3)
C20 H20 1.00(2)
C21 C22 1.385(3)
C21 H21 0.94(2)
C22 H22 0.95(2)
O4 C26 1.423(8)
O4 C23 1.455(5)
C23 C24 1.440(9)
C23 H23A 0.9900
C23 H23B 0.9900
C24 C25 1.540(10)
C24 H24A 0.9900
C24 H24B 0.9900
C25 C26 1.460(7)
C25 H25A 0.9900
C25 H25B 0.9900
C26 H26A 0.9900
C26 H26B 0.9900
O4F C26F 1.404(19)
O4F C23F 1.461(17)
C23F C24F 1.468(15)
C23F H23C 0.9900
C23F H23D 0.9900
C24F C25F 1.549(14)
C24F H24C 0.9900
C24F H24D 0.9900
C25F C26F 1.445(15)
C25F H25C 0.9900
C25F H25D 0.9900
C26F H26C 0.9900
C26F H26D 0.9900

loop_
_geom_hbond_atom_site_label_D
_geom_hbond_atom_site_label_H
_geom_hbond_atom_site_label_A
_geom_hbond_site_symmetry_A
_geom_hbond_distance_DH
_geom_hbond_distance_HA
_geom_hbond_distance_DA
_geom_hbond_angle_DHA
C9 H9 O4F 1_445 0.92(2) 2.59(2) 3.253(8) 129.4(18)
C22 H22 O2 2_645 0.95(2) 2.55(2) 3.386(2) 148.2(16)
C20 H20 O4 1_555 1.00(3) 2.58(2) 3.452(4) 145.8(19)
C21 H21 O4F 2_745 0.94(2) 2.43(2) 3.283(6) 151(2)

_cod_database_fobs_code 2242619
